data_7152364
loop_
_publ_author_name
'Ni, Xin-Long'
'Rahman, Shofiur'
'Wang, Shi'
'Jin, Cheng-Cheng'
'Zeng, Xi'
'Hughes, David L.'
'Redshaw, Carl'
'Yamato, Takehiko'

_publ_section_title
;
 Hexahomotrioxacalix[3]arene derivatives as ionophores for molecular
 recognition of dopamine, serotonin and phenylethylamine.
;
_journal_issue 23
_journal_name_full 'Organic &amp; biomolecular chemistry'
_journal_page_first 4618
_journal_page_last 4626
_journal_paper_doi 10.1039/c2ob25177a
_journal_volume 10
_journal_year 2012
_chemical_formula_moiety 'C54 H87 N3 O6'
_chemical_formula_structural (C6H2tBu-5,-OCH2CH2NEt2-2,-CH2OCH2-3-)3
_chemical_formula_sum 'C54 H87 N3 O6'
_chemical_formula_weight 874.27
_chemical_name_common cone-5
_chemical_name_systematic
;
?
;
_space_group_IT_number 2
_symmetry_cell_setting triclinic
_symmetry_space_group_name_Hall '-P 1'
_symmetry_space_group_name_H-M 'P -1'
_atom_sites_solution_hydrogens geom
_atom_sites_solution_primary direct
_atom_sites_solution_secondary difmap
_audit_creation_method 'SHELXL-97 and CrysAlis RED'
_cell_angle_alpha 97.920(7)
_cell_angle_beta 98.124(8)
_cell_angle_gamma 105.744(7)
_cell_formula_units_Z 2
_cell_length_a 11.6724(11)
_cell_length_b 14.7955(9)
_cell_length_c 16.7566(18)
_cell_measurement_temperature 293(1)
_cell_volume 2709.8(4)
_computing_cell_refinement
;
CrysAlis RED, Oxford Diffraction Ltd., Version 1.171.27p20 beta
;
_computing_data_collection
;
CrysAlis CCD, Oxford Diffraction Ltd., Version 1.171.27p20 beta
;
_computing_data_reduction
;
CrysAlis RED, Oxford Diffraction Ltd., Version 1.171.27p20 beta
;
_computing_molecular_graphics 'ORTEP (Johnson, 1971)'
_computing_publication_material 'SHELXL-97 (Sheldrick, 1997b)'
_computing_structure_refinement 'SHELXL-97 (Sheldrick, 1997b)'
_computing_structure_solution 'SHELXS-97 (Sheldrick, 1997a)'
_diffrn_ambient_temperature 293(1)
_diffrn_detector_area_resol_mean 16.0050
_diffrn_measured_fraction_theta_full 0.989
_diffrn_measured_fraction_theta_max 0.989
_diffrn_measurement_device_type 'Oxford Diffraction Xcalibur 3/CCD'
_diffrn_measurement_method 'Thin slice \f and \w scans'
_diffrn_radiation_monochromator graphite
_diffrn_radiation_source 'Enhance (Mo) X-ray Source'
_diffrn_radiation_type Mo-K\a
_diffrn_radiation_wavelength 0.71073
_diffrn_reflns_av_R_equivalents 0.0288
_diffrn_reflns_av_sigmaI/netI 0.0246
_diffrn_reflns_limit_h_max 12
_diffrn_reflns_limit_h_min -12
_diffrn_reflns_limit_k_max 15
_diffrn_reflns_limit_k_min -15
_diffrn_reflns_limit_l_max 18
_diffrn_reflns_limit_l_min -18
_diffrn_reflns_number 25513
_diffrn_reflns_theta_full 22.50
_diffrn_reflns_theta_max 22.50
_diffrn_reflns_theta_min 3.62
_exptl_absorpt_coefficient_mu 0.069
_exptl_absorpt_correction_T_max 1.016
_exptl_absorpt_correction_T_min 0.983
_exptl_absorpt_correction_type multi-scan
_exptl_absorpt_process_details 'SADABS V2.10 (Sheldrick, G.M., 2003)'
_exptl_crystal_colour colourless
_exptl_crystal_density_diffrn 1.071
_exptl_crystal_density_method 'not measured'
_exptl_crystal_description block
_exptl_crystal_F_000 960
_exptl_crystal_size_max 0.67
_exptl_crystal_size_mid 0.41
_exptl_crystal_size_min 0.24
_refine_diff_density_max 0.362
_refine_diff_density_min -0.232
_refine_diff_density_rms 0.034
_refine_ls_extinction_method none
_refine_ls_goodness_of_fit_ref 1.061
_refine_ls_hydrogen_treatment constr
_refine_ls_matrix_type full
_refine_ls_number_parameters 572
_refine_ls_number_reflns 7012
_refine_ls_number_restraints 0
_refine_ls_restrained_S_all 1.061
_refine_ls_R_factor_all 0.0759
_refine_ls_R_factor_gt 0.0554
_refine_ls_shift/su_max 0.000
_refine_ls_shift/su_mean 0.000
_refine_ls_structure_factor_coef Fsqd
_refine_ls_weighting_details 'calc w=1/[\s^2^(Fo^2^)+(0.0820P)^2^+0.9331P] where P=(Fo^2^+2Fc^2^)/3'
_refine_ls_weighting_scheme calc
_refine_ls_wR_factor_gt 0.1463
_refine_ls_wR_factor_ref 0.1567
_reflns_number_gt 5286
_reflns_number_total 7012
_reflns_threshold_expression I>2sigma(I)
_cod_data_source_file c2ob25177a.txt
_cod_data_source_block carlr8
_cod_original_sg_symbol_H-M P-1
_cod_database_code 7152364

loop_
_symmetry_equiv_pos_as_xyz
'x, y, z'
'-x, -y, -z'

loop_
_atom_site_label
_atom_site_type_symbol
_atom_site_fract_x
_atom_site_fract_y
_atom_site_fract_z
_atom_site_U_iso_or_equiv
_atom_site_adp_type
_atom_site_occupancy
_atom_site_symmetry_multiplicity
_atom_site_calc_flag
_atom_site_refinement_flags
_atom_site_disorder_assembly
_atom_site_disorder_group
O1A O 0.33000(17) 0.83105(13) 0.17392(11) 0.0629(5) Uani 1 1 d . . .
C1A C 0.2791(2) 0.78987(18) 0.23558(15) 0.0481(6) Uani 1 1 d . . .
C2A C 0.3478(2) 0.81173(17) 0.31511(15) 0.0450(6) Uani 1 1 d . . .
C3A C 0.2952(2) 0.76968(17) 0.37488(15) 0.0467(6) Uani 1 1 d . . .
H3A H 0.3399 0.7839 0.4280 0.056 Uiso 1 1 calc R . .
C4A C 0.1779(2) 0.70674(17) 0.35915(15) 0.0472(6) Uani 1 1 d . . .
C5A C 0.1151(2) 0.68540(18) 0.27928(16) 0.0533(7) Uani 1 1 d . . .
H5A H 0.0373 0.6427 0.2670 0.064 Uiso 1 1 calc R . .
C6A C 0.1639(2) 0.72555(18) 0.21653(15) 0.0507(6) Uani 1 1 d . . .
C7A C 0.0917(3) 0.6973(2) 0.12965(17) 0.0670(8) Uani 1 1 d . . .
H7A1 H 0.0213 0.7204 0.1279 0.080 Uiso 1 1 calc R . .
H7A2 H 0.1412 0.7288 0.0938 0.080 Uiso 1 1 calc R . .
O8A O 0.05227(15) 0.59733(13) 0.09902(11) 0.0595(5) Uani 1 1 d . . .
C9A C 0.1474(3) 0.5574(2) 0.08425(17) 0.0644(8) Uani 1 1 d . . .
H9A1 H 0.2137 0.6064 0.0724 0.077 Uiso 1 1 calc R . .
H9A2 H 0.1179 0.5068 0.0363 0.077 Uiso 1 1 calc R . .
C11A C 0.3024(3) 0.9164(2) 0.16434(19) 0.0783(9) Uani 1 1 d . . .
H11A H 0.3353 0.9634 0.2145 0.094 Uiso 1 1 calc R . .
H11B H 0.2153 0.9044 0.1528 0.094 Uiso 1 1 calc R . .
C12A C 0.3567(4) 0.9533(3) 0.0946(2) 0.1025(13) Uani 1 1 d . . .
H12A H 0.3555 1.0188 0.0961 0.123 Uiso 1 1 calc R . .
H12B H 0.4406 0.9531 0.1017 0.123 Uiso 1 1 calc R . .
N13A N 0.2926(4) 0.8969(3) 0.0160(2) 0.1181(12) Uani 1 1 d . . .
C14A C 0.3665(7) 0.8319(6) -0.0119(5) 0.196(3) Uani 1 1 d . . .
H14A H 0.4322 0.8705 -0.0333 0.235 Uiso 1 1 calc R . .
H14B H 0.4031 0.8142 0.0369 0.235 Uiso 1 1 calc R . .
C15A C 0.3165(9) 0.7525(7) -0.0664(4) 0.224(4) Uani 1 1 d . . .
H15A H 0.3760 0.7200 -0.0742 0.336 Uiso 1 1 calc R . .
H15B H 0.2860 0.7677 -0.1175 0.336 Uiso 1 1 calc R . .
H15C H 0.2510 0.7120 -0.0471 0.336 Uiso 1 1 calc R . .
C16A C 0.2526(10) 0.9432(8) -0.0411(5) 0.264(6) Uani 1 1 d . . .
H16A H 0.2261 0.9001 -0.0937 0.317 Uiso 1 1 calc R . .
H16B H 0.3194 0.9966 -0.0461 0.317 Uiso 1 1 calc R . .
C17A C 0.1520(10) 0.9791(9) -0.0213(7) 0.286(6) Uani 1 1 d . . .
H17A H 0.1276 1.0113 -0.0636 0.429 Uiso 1 1 calc R . .
H17B H 0.1781 1.0228 0.0302 0.429 Uiso 1 1 calc R . .
H17C H 0.0848 0.9264 -0.0175 0.429 Uiso 1 1 calc R . .
C41A C 0.1266(2) 0.6638(2) 0.42970(16) 0.0567(7) Uani 1 1 d . . .
C42A C 0.1337(3) 0.7444(2) 0.50005(18) 0.0780(9) Uani 1 1 d . . .
H42A H 0.1018 0.7175 0.5441 0.117 Uiso 1 1 calc R . .
H42B H 0.0871 0.7841 0.4808 0.117 Uiso 1 1 calc R . .
H42C H 0.2167 0.7821 0.5193 0.117 Uiso 1 1 calc R . .
C43A C 0.2020(3) 0.6006(3) 0.4603(2) 0.0863(10) Uani 1 1 d . . .
H43A H 0.1707 0.5736 0.5046 0.129 Uiso 1 1 calc R . .
H43B H 0.2849 0.6385 0.4792 0.129 Uiso 1 1 calc R . .
H43C H 0.1975 0.5501 0.4162 0.129 Uiso 1 1 calc R . .
C44A C -0.0058(3) 0.6021(2) 0.4024(2) 0.0823(10) Uani 1 1 d . . .
H44A H -0.0347 0.5767 0.4479 0.124 Uiso 1 1 calc R . .
H44B H -0.0114 0.5506 0.3590 0.124 Uiso 1 1 calc R . .
H44C H -0.0543 0.6406 0.3831 0.124 Uiso 1 1 calc R . .
O1B O 0.39388(15) 0.63087(12) 0.17828(10) 0.0523(4) Uani 1 1 d . . .
C1B C 0.3120(2) 0.55587(16) 0.20070(14) 0.0442(6) Uani 1 1 d . . .
C2B C 0.1945(2) 0.51753(19) 0.15618(15) 0.0505(6) Uani 1 1 d . . .
C3B C 0.1190(2) 0.4403(2) 0.18019(17) 0.0591(7) Uani 1 1 d . . .
H3B H 0.0409 0.4131 0.1500 0.071 Uiso 1 1 calc R . .
C4B C 0.1544(2) 0.40160(18) 0.24715(17) 0.0539(7) Uani 1 1 d . . .
C5B C 0.2709(2) 0.44575(17) 0.29264(15) 0.0480(6) Uani 1 1 d . . .
H5B H 0.2963 0.4228 0.3388 0.058 Uiso 1 1 calc R . .
C6B C 0.3498(2) 0.52298(16) 0.27092(14) 0.0426(6) Uani 1 1 d . . .
C7B C 0.4729(2) 0.57568(18) 0.32161(15) 0.0482(6) Uani 1 1 d . . .
H7B1 H 0.5344 0.5719 0.2890 0.058 Uiso 1 1 calc R . .
H7B2 H 0.4783 0.6425 0.3374 0.058 Uiso 1 1 calc R . .
O8B O 0.49534(14) 0.53728(10) 0.39282(9) 0.0446(4) Uani 1 1 d . . .
C9B C 0.6073(2) 0.59182(16) 0.44624(14) 0.0434(6) Uani 1 1 d . . .
H9B1 H 0.6708 0.6061 0.4142 0.052 Uiso 1 1 calc R . .
H9B2 H 0.6296 0.5541 0.4854 0.052 Uiso 1 1 calc R . .
C11B C 0.4623(3) 0.5986(2) 0.12191(18) 0.0718(9) Uani 1 1 d . . .
H11C H 0.4195 0.5897 0.0661 0.086 Uiso 1 1 calc R . .
H11D H 0.4724 0.5378 0.1316 0.086 Uiso 1 1 calc R . .
C12B C 0.5825(3) 0.6705(3) 0.1335(3) 0.0970(12) Uani 1 1 d . . .
H12C H 0.5713 0.7310 0.1238 0.116 Uiso 1 1 calc R . .
H12D H 0.6237 0.6799 0.1898 0.116 Uiso 1 1 calc R . .
N13B N 0.6575(4) 0.6422(4) 0.0789(3) 0.1423(16) Uani 1 1 d . . .
C14B C 0.7256(8) 0.5916(8) 0.0999(5) 0.235(4) Uani 1 1 d . . .
H14C H 0.8058 0.6323 0.0989 0.281 Uiso 1 1 calc R . .
H14D H 0.7069 0.5413 0.0521 0.281 Uiso 1 1 calc R . .
C15B C 0.7464(6) 0.5465(7) 0.1618(6) 0.216(4) Uani 1 1 d . . .
H15D H 0.8078 0.5162 0.1529 0.324 Uiso 1 1 calc R . .
H15E H 0.6731 0.4991 0.1646 0.324 Uiso 1 1 calc R . .
H15F H 0.7734 0.5918 0.2125 0.324 Uiso 1 1 calc R . .
C16B C 0.6760(10) 0.6945(7) 0.0183(6) 0.295(6) Uani 1 1 d . . .
H16C H 0.5946 0.6752 -0.0139 0.354 Uiso 1 1 calc R . .
H16D H 0.6858 0.7578 0.0484 0.354 Uiso 1 1 calc R . .
C17B C 0.7303(11) 0.7131(8) -0.0301(6) 0.304(6) Uani 1 1 d . . .
H17D H 0.7015 0.7572 -0.0583 0.457 Uiso 1 1 calc R . .
H17E H 0.7220 0.6562 -0.0684 0.457 Uiso 1 1 calc R . .
H17F H 0.8140 0.7419 -0.0051 0.457 Uiso 1 1 calc R . .
C41B C 0.0690(2) 0.3120(2) 0.26723(19) 0.0661(8) Uani 1 1 d . . .
C42B C -0.0548(3) 0.3264(3) 0.2737(3) 0.1026(13) Uani 1 1 d . . .
H42D H -0.0449 0.3790 0.3173 0.154 Uiso 1 1 calc R . .
H42E H -0.1076 0.2694 0.2849 0.154 Uiso 1 1 calc R . .
H42F H -0.0894 0.3400 0.2229 0.154 Uiso 1 1 calc R . .
C43B C 0.1183(3) 0.2871(3) 0.3483(2) 0.0919(11) Uani 1 1 d . . .
H43D H 0.1278 0.3390 0.3925 0.138 Uiso 1 1 calc R . .
H43E H 0.1954 0.2765 0.3458 0.138 Uiso 1 1 calc R . .
H43F H 0.0626 0.2303 0.3576 0.138 Uiso 1 1 calc R . .
C44B C 0.0537(4) 0.2276(2) 0.1979(3) 0.1023(12) Uani 1 1 d . . .
H44D H 0.0008 0.1707 0.2092 0.153 Uiso 1 1 calc R . .
H44E H 0.1313 0.2186 0.1942 0.153 Uiso 1 1 calc R . .
H44F H 0.0194 0.2409 0.1468 0.153 Uiso 1 1 calc R . .
O1C O 0.69064(14) 0.77563(11) 0.39676(9) 0.0461(4) Uani 1 1 d . . .
C1C C 0.6313(2) 0.77035(16) 0.46380(14) 0.0395(6) Uani 1 1 d . . .
C3C C 0.5457(2) 0.68274(16) 0.56144(14) 0.0424(6) Uani 1 1 d . . .
H3C H 0.5247 0.6258 0.5811 0.051 Uiso 1 1 calc R . .
C2C C 0.5976(2) 0.68427(15) 0.49193(14) 0.0390(6) Uani 1 1 d . . .
C4C C 0.5235(2) 0.76268(16) 0.60309(14) 0.0445(6) Uani 1 1 d . . .
C5C C 0.5504(2) 0.84457(17) 0.56910(15) 0.0468(6) Uani 1 1 d . . .
H5C H 0.5325 0.8980 0.5938 0.056 Uiso 1 1 calc R . .
C6C C 0.6029(2) 0.85033(15) 0.49955(14) 0.0419(6) Uani 1 1 d . . .
C7C C 0.6173(2) 0.93822(16) 0.46152(16) 0.0485(6) Uani 1 1 d . . .
H7C1 H 0.6424 0.9945 0.5045 0.058 Uiso 1 1 calc R . .
H7C2 H 0.6801 0.9429 0.4287 0.058 Uiso 1 1 calc R . .
O8C O 0.50622(15) 0.93519(11) 0.41092(11) 0.0522(4) Uani 1 1 d . . .
C9C C 0.4773(2) 0.87333(19) 0.33295(15) 0.0537(7) Uani 1 1 d . . .
H9C1 H 0.5304 0.8330 0.3321 0.064 Uiso 1 1 calc R . .
H9C2 H 0.4910 0.9113 0.2905 0.064 Uiso 1 1 calc R . .
C11C C 0.8204(2) 0.8054(2) 0.42225(18) 0.0634(8) Uani 1 1 d . . .
H11E H 0.8450 0.7564 0.4470 0.076 Uiso 1 1 calc R . .
H11F H 0.8453 0.8636 0.4631 0.076 Uiso 1 1 calc R . .
C12C C 0.8817(3) 0.8226(2) 0.3502(2) 0.0699(8) Uani 1 1 d . A .
H12E H 0.9622 0.8156 0.3626 0.084 Uiso 1 1 calc R . .
H12F H 0.8366 0.7737 0.3031 0.084 Uiso 1 1 calc R . .
N13C N 0.8921(2) 0.91473(18) 0.32845(18) 0.0791(8) Uani 1 1 d . . .
C14C C 1.0065(5) 0.9441(4) 0.2889(4) 0.0917(15) Uani 0.70 1 d P A 1
H14E H 1.0116 0.8885 0.2530 0.110 Uiso 0.70 1 calc PR A 1
H14F H 0.9978 0.9913 0.2555 0.110 Uiso 0.70 1 calc PR A 1
C15C C 1.1149(4) 0.9821(4) 0.3476(4) 0.164(2) Uani 1 1 d . . .
H15G H 1.1121 1.0391 0.3815 0.245 Uiso 0.70 1 calc PR A 1
H15H H 1.1825 0.9973 0.3200 0.245 Uiso 0.70 1 calc PR A 1
H15I H 1.1238 0.9359 0.3811 0.245 Uiso 0.70 1 calc PR A 1
H15J H 1.1087 0.9798 0.2895 0.245 Uiso 0.30 1 d PR A 2
H15K H 1.1321 0.9257 0.3614 0.245 Uiso 0.30 1 d PR A 2
H15L H 1.1791 1.0376 0.3763 0.245 Uiso 0.30 1 d PR A 2
C18C C 0.9945(13) 0.9873(11) 0.3726(9) 0.109(4) Uiso 0.30 1 d P A 2
H18E H 0.9999 0.9844 0.4305 0.131 Uiso 0.30 1 calc PR A 2
H18F H 0.9836 1.0486 0.3654 0.131 Uiso 0.30 1 calc PR A 2
C16C C 0.7933(4) 0.9117(3) 0.2655(3) 0.1032(12) Uani 1 1 d . A .
H16E H 0.7202 0.8671 0.2742 0.124 Uiso 1 1 calc R . .
H16F H 0.8095 0.8872 0.2128 0.124 Uiso 1 1 calc R . .
C17C C 0.7706(5) 1.0052(4) 0.2617(4) 0.148(2) Uani 1 1 d . . .
H17G H 0.7025 0.9968 0.2189 0.222 Uiso 1 1 calc R A .
H17H H 0.8410 1.0492 0.2505 0.222 Uiso 1 1 calc R . .
H17I H 0.7536 1.0300 0.3133 0.222 Uiso 1 1 calc R . .
C41C C 0.4785(3) 0.76061(18) 0.68510(15) 0.0542(7) Uani 1 1 d . . .
C42C C 0.4117(3) 0.8339(2) 0.7018(2) 0.0830(10) Uani 1 1 d . . .
H42G H 0.3419 0.8205 0.6592 0.124 Uiso 1 1 calc R . .
H42H H 0.4645 0.8966 0.7031 0.124 Uiso 1 1 calc R . .
H42I H 0.3863 0.8310 0.7537 0.124 Uiso 1 1 calc R . .
C43C C 0.5881(4) 0.7832(4) 0.7531(2) 0.1091(14) Uani 1 1 d . . .
H43G H 0.5621 0.7818 0.8049 0.164 Uiso 1 1 calc R . .
H43H H 0.6411 0.8455 0.7535 0.164 Uiso 1 1 calc R . .
H43I H 0.6303 0.7364 0.7440 0.164 Uiso 1 1 calc R . .
C44C C 0.3931(4) 0.6640(2) 0.6874(2) 0.1149(16) Uani 1 1 d . . .
H44G H 0.3233 0.6493 0.6445 0.172 Uiso 1 1 calc R . .
H44H H 0.3679 0.6655 0.7396 0.172 Uiso 1 1 calc R . .
H44I H 0.4338 0.6161 0.6796 0.172 Uiso 1 1 calc R . .

loop_
_atom_site_aniso_label
_atom_site_aniso_U_11
_atom_site_aniso_U_22
_atom_site_aniso_U_33
_atom_site_aniso_U_23
_atom_site_aniso_U_13
_atom_site_aniso_U_12
O1A 0.0746(13) 0.0657(12) 0.0517(11) 0.0258(9) 0.0142(10) 0.0179(10)
C1A 0.0589(17) 0.0483(15) 0.0450(15) 0.0184(12) 0.0155(13) 0.0215(13)
C2A 0.0474(15) 0.0459(14) 0.0473(15) 0.0153(12) 0.0125(12) 0.0179(12)
C3A 0.0501(15) 0.0508(15) 0.0426(14) 0.0139(12) 0.0096(12) 0.0175(13)
C4A 0.0470(15) 0.0492(15) 0.0498(16) 0.0138(12) 0.0120(12) 0.0180(12)
C5A 0.0456(15) 0.0528(16) 0.0606(18) 0.0138(13) 0.0086(13) 0.0124(12)
C6A 0.0551(17) 0.0514(15) 0.0473(15) 0.0125(12) 0.0047(13) 0.0195(13)
C7A 0.073(2) 0.067(2) 0.0585(18) 0.0177(15) -0.0003(15) 0.0194(16)
O8A 0.0475(11) 0.0665(13) 0.0585(11) 0.0096(9) -0.0032(9) 0.0143(9)
C9A 0.0563(17) 0.084(2) 0.0505(16) 0.0113(15) 0.0018(13) 0.0216(16)
C11A 0.108(3) 0.0575(19) 0.0644(19) 0.0220(15) 0.0078(18) 0.0159(18)
C12A 0.130(3) 0.088(3) 0.074(2) 0.043(2) 0.008(2) 0.000(2)
N13A 0.172(4) 0.122(3) 0.0557(19) 0.0300(19) 0.020(2) 0.031(3)
C14A 0.227(8) 0.187(7) 0.145(6) -0.002(5) 0.068(6) 0.014(6)
C15A 0.311(11) 0.249(9) 0.137(6) 0.013(6) 0.055(7) 0.128(8)
C16A 0.268(11) 0.300(12) 0.121(5) 0.091(7) -0.066(6) -0.060(9)
C17A 0.257(12) 0.295(12) 0.312(14) 0.040(10) -0.021(10) 0.136(11)
C41A 0.0542(16) 0.0657(18) 0.0570(17) 0.0221(14) 0.0219(13) 0.0180(14)
C42A 0.082(2) 0.095(2) 0.0614(19) 0.0189(17) 0.0309(17) 0.0223(18)
C43A 0.090(2) 0.101(3) 0.093(2) 0.058(2) 0.038(2) 0.039(2)
C44A 0.069(2) 0.087(2) 0.089(2) 0.0293(19) 0.0290(18) 0.0057(18)
O1B 0.0503(10) 0.0537(11) 0.0538(11) 0.0166(8) 0.0139(8) 0.0116(8)
C1B 0.0453(15) 0.0425(14) 0.0441(14) 0.0083(11) 0.0111(12) 0.0104(12)
C2B 0.0440(15) 0.0601(17) 0.0458(15) 0.0083(12) 0.0047(12) 0.0152(13)
C3B 0.0389(15) 0.0678(18) 0.0591(18) 0.0041(14) -0.0009(13) 0.0058(14)
C4B 0.0440(15) 0.0526(16) 0.0604(17) 0.0095(13) 0.0101(13) 0.0070(13)
C5B 0.0458(15) 0.0462(15) 0.0520(15) 0.0120(12) 0.0077(12) 0.0130(12)
C6B 0.0388(13) 0.0393(13) 0.0483(14) 0.0078(11) 0.0084(11) 0.0095(11)
C7B 0.0476(15) 0.0469(14) 0.0476(15) 0.0166(12) 0.0030(12) 0.0093(12)
O8B 0.0499(10) 0.0355(9) 0.0454(10) 0.0105(7) 0.0023(8) 0.0094(8)
C9B 0.0463(14) 0.0395(13) 0.0450(14) 0.0090(11) 0.0020(12) 0.0164(11)
C11B 0.0605(19) 0.090(2) 0.0563(18) 0.0097(16) 0.0173(15) 0.0071(17)
C12B 0.068(2) 0.100(3) 0.129(3) 0.036(2) 0.041(2) 0.015(2)
N13B 0.099(3) 0.212(5) 0.158(4) 0.073(3) 0.086(3) 0.066(3)
C14B 0.236(9) 0.364(13) 0.175(7) 0.017(8) 0.089(7) 0.197(9)
C15B 0.131(5) 0.303(10) 0.253(9) 0.124(8) 0.053(6) 0.087(6)
C16B 0.382(14) 0.327(12) 0.272(11) 0.154(10) 0.258(11) 0.115(10)
C17B 0.398(16) 0.353(14) 0.222(9) 0.162(10) 0.152(11) 0.110(12)
C41B 0.0475(17) 0.0608(18) 0.080(2) 0.0140(15) 0.0138(15) -0.0024(14)
C42B 0.057(2) 0.107(3) 0.149(4) 0.049(3) 0.036(2) 0.0117(19)
C43B 0.079(2) 0.083(2) 0.104(3) 0.042(2) 0.017(2) -0.0046(19)
C44B 0.104(3) 0.063(2) 0.118(3) 0.006(2) 0.030(2) -0.0094(19)
O1C 0.0440(10) 0.0481(10) 0.0467(10) 0.0107(8) 0.0107(8) 0.0123(8)
C1C 0.0380(13) 0.0388(14) 0.0398(13) 0.0063(11) 0.0042(11) 0.0104(11)
C3C 0.0471(14) 0.0350(13) 0.0456(14) 0.0124(11) 0.0056(11) 0.0122(11)
C2C 0.0386(13) 0.0363(13) 0.0414(13) 0.0078(10) 0.0016(11) 0.0127(10)
C4C 0.0482(14) 0.0397(14) 0.0463(14) 0.0085(11) 0.0068(12) 0.0150(11)
C5C 0.0557(16) 0.0367(14) 0.0487(15) 0.0056(11) 0.0080(12) 0.0170(12)
C6C 0.0427(14) 0.0336(13) 0.0471(14) 0.0086(11) 0.0043(11) 0.0090(11)
C7C 0.0522(15) 0.0339(13) 0.0563(16) 0.0098(11) 0.0079(13) 0.0082(11)
O8C 0.0580(11) 0.0416(10) 0.0588(11) 0.0129(8) 0.0080(9) 0.0174(8)
C9C 0.0573(17) 0.0604(16) 0.0476(15) 0.0224(13) 0.0130(13) 0.0168(13)
C11C 0.0451(16) 0.079(2) 0.0707(19) 0.0235(16) 0.0146(14) 0.0187(14)
C12C 0.0667(19) 0.0661(19) 0.086(2) 0.0252(16) 0.0316(17) 0.0197(15)
N13C 0.0709(18) 0.0642(17) 0.096(2) 0.0289(14) 0.0061(16) 0.0083(13)
C14C 0.072(3) 0.091(4) 0.108(4) 0.033(3) 0.025(3) 0.006(3)
C15C 0.090(4) 0.146(5) 0.225(7) 0.032(4) 0.021(4) -0.008(3)
C16C 0.099(3) 0.113(3) 0.110(3) 0.042(3) 0.027(2) 0.038(2)
C17C 0.153(4) 0.156(4) 0.203(5) 0.126(4) 0.082(4) 0.089(4)
C41C 0.0725(18) 0.0527(16) 0.0454(15) 0.0121(12) 0.0181(14) 0.0265(14)
C42C 0.107(3) 0.096(2) 0.072(2) 0.0260(18) 0.042(2) 0.055(2)
C43C 0.109(3) 0.186(4) 0.050(2) 0.022(2) 0.0141(19) 0.072(3)
C44C 0.185(4) 0.071(2) 0.103(3) 0.027(2) 0.094(3) 0.021(3)

loop_
_atom_type_symbol
_atom_type_description
_atom_type_scat_dispersion_real
_atom_type_scat_dispersion_imag
_atom_type_scat_source
C C 0.0033 0.0016 'International Tables Vol C Tables 4.2.6.8 and 6.1.1.4'
H H 0.0000 0.0000 'International Tables Vol C Tables 4.2.6.8 and 6.1.1.4'
N N 0.0061 0.0033 'International Tables Vol C Tables 4.2.6.8 and 6.1.1.4'
O O 0.0106 0.0060 'International Tables Vol C Tables 4.2.6.8 and 6.1.1.4'

loop_
_geom_angle_atom_site_label_1
_geom_angle_atom_site_label_2
_geom_angle_atom_site_label_3
_geom_angle
C1A O1A C11A 112.6(2)
C6A C1A O1A 119.5(2)
C6A C1A C2A 121.3(2)
O1A C1A C2A 119.1(2)
C3A C2A C1A 117.8(2)
C3A C2A C9C 121.3(2)
C1A C2A C9C 120.7(2)
C2A C3A C4A 122.9(2)
C2A C3A H3A 118.6
C4A C3A H3A 118.6
C5A C4A C3A 117.1(2)
C5A C4A C41A 123.7(2)
C3A C4A C41A 119.2(2)
C4A C5A C6A 122.4(2)
C4A C5A H5A 118.8
C6A C5A H5A 118.8
C1A C6A C5A 118.4(2)
C1A C6A C7A 121.6(2)
C5A C6A C7A 119.9(2)
O8A C7A C6A 114.1(2)
O8A C7A H7A1 108.7
C6A C7A H7A1 108.7
O8A C7A H7A2 108.7
C6A C7A H7A2 108.7
H7A1 C7A H7A2 107.6
C7A O8A C9A 114.3(2)
O8A C9A C2B 112.7(2)
O8A C9A H9A1 109.0
C2B C9A H9A1 109.0
O8A C9A H9A2 109.0
C2B C9A H9A2 109.0
H9A1 C9A H9A2 107.8
O1A C11A C12A 108.7(3)
O1A C11A H11A 109.9
C12A C11A H11A 109.9
O1A C11A H11B 109.9
C12A C11A H11B 109.9
H11A C11A H11B 108.3
N13A C12A C11A 112.4(3)
N13A C12A H12A 109.1
C11A C12A H12A 109.1
N13A C12A H12B 109.1
C11A C12A H12B 109.1
H12A C12A H12B 107.9
C16A N13A C12A 117.5(5)
C16A N13A C14A 115.6(7)
C12A N13A C14A 107.4(5)
C15A C14A N13A 121.6(8)
C15A C14A H14A 106.9
N13A C14A H14A 106.9
C15A C14A H14B 106.9
N13A C14A H14B 106.9
H14A C14A H14B 106.7
C14A C15A H15A 109.5
C14A C15A H15B 109.5
H15A C15A H15B 109.5
C14A C15A H15C 109.5
H15A C15A H15C 109.5
H15B C15A H15C 109.5
N13A C16A C17A 113.1(9)
N13A C16A H16A 109.0
C17A C16A H16A 109.0
N13A C16A H16B 109.0
C17A C16A H16B 109.0
H16A C16A H16B 107.8
C16A C17A H17A 109.5
C16A C17A H17B 109.5
H17A C17A H17B 109.5
C16A C17A H17C 109.5
H17A C17A H17C 109.5
H17B C17A H17C 109.5
C42A C41A C44A 108.5(2)
C42A C41A C4A 109.6(2)
C44A C41A C4A 111.8(2)
C42A C41A C43A 109.5(3)
C44A C41A C43A 108.3(3)
C4A C41A C43A 109.0(2)
C41A C42A H42A 109.5
C41A C42A H42B 109.5
H42A C42A H42B 109.5
C41A C42A H42C 109.5
H42A C42A H42C 109.5
H42B C42A H42C 109.5
C41A C43A H43A 109.5
C41A C43A H43B 109.5
H43A C43A H43B 109.5
C41A C43A H43C 109.5
H43A C43A H43C 109.5
H43B C43A H43C 109.5
C41A C44A H44A 109.5
C41A C44A H44B 109.5
H44A C44A H44B 109.5
C41A C44A H44C 109.5
H44A C44A H44C 109.5
H44B C44A H44C 109.5
C1B O1B C11B 112.50(19)
O1B C1B C2B 120.8(2)
O1B C1B C6B 117.9(2)
C2B C1B C6B 121.2(2)
C3B C2B C1B 117.7(2)
C3B C2B C9A 119.9(2)
C1B C2B C9A 122.5(2)
C2B C3B C4B 123.3(2)
C2B C3B H3B 118.4
C4B C3B H3B 118.4
C3B C4B C5B 117.0(2)
C3B C4B C41B 120.6(2)
C5B C4B C41B 122.3(2)
C6B C5B C4B 121.8(2)
C6B C5B H5B 119.1
C4B C5B H5B 119.1
C5B C6B C1B 118.8(2)
C5B C6B C7B 123.0(2)
C1B C6B C7B 118.2(2)
O8B C7B C6B 111.49(19)
O8B C7B H7B1 109.3
C6B C7B H7B1 109.3
O8B C7B H7B2 109.3
C6B C7B H7B2 109.3
H7B1 C7B H7B2 108.0
C7B O8B C9B 112.63(17)
O8B C9B C2C 111.57(18)
O8B C9B H9B1 109.3
C2C C9B H9B1 109.3
O8B C9B H9B2 109.3
C2C C9B H9B2 109.3
H9B1 C9B H9B2 108.0
O1B C11B C12B 109.2(3)
O1B C11B H11C 109.8
C12B C11B H11C 109.8
O1B C11B H11D 109.8
C12B C11B H11D 109.8
H11C C11B H11D 108.3
N13B C12B C11B 112.3(3)
N13B C12B H12C 109.1
C11B C12B H12C 109.1
N13B C12B H12D 109.1
C11B C12B H12D 109.1
H12C C12B H12D 107.9
C14B N13B C16B 122.2(6)
C14B N13B C12B 120.5(5)
C16B N13B C12B 114.7(6)
N13B C14B C15B 137.7(7)
N13B C14B H14C 102.7
C15B C14B H14C 102.7
N13B C14B H14D 102.7
C15B C14B H14D 102.7
H14C C14B H14D 105.0
C14B C15B H15D 109.5
C14B C15B H15E 109.5
H15D C15B H15E 109.5
C14B C15B H15F 109.5
H15D C15B H15F 109.5
H15E C15B H15F 109.5
C17B C16B N13B 146.0(12)
C17B C16B H16C 100.3
N13B C16B H16C 100.3
C17B C16B H16D 100.3
N13B C16B H16D 100.3
H16C C16B H16D 104.3
C16B C17B H17D 109.5
C16B C17B H17E 109.5
H17D C17B H17E 109.5
C16B C17B H17F 109.5
H17D C17B H17F 109.5
H17E C17B H17F 109.5
C43B C41B C42B 107.5(3)
C43B C41B C44B 108.4(3)
C42B C41B C44B 109.7(3)
C43B C41B C4B 112.7(2)
C42B C41B C4B 110.5(3)
C44B C41B C4B 108.0(2)
C41B C42B H42D 109.5
C41B C42B H42E 109.5
H42D C42B H42E 109.5
C41B C42B H42F 109.5
H42D C42B H42F 109.5
H42E C42B H42F 109.5
C41B C43B H43D 109.5
C41B C43B H43E 109.5
H43D C43B H43E 109.5
C41B C43B H43F 109.5
H43D C43B H43F 109.5
H43E C43B H43F 109.5
C41B C44B H44D 109.5
C41B C44B H44E 109.5
H44D C44B H44E 109.5
C41B C44B H44F 109.5
H44D C44B H44F 109.5
H44E C44B H44F 109.5
C1C O1C C11C 111.87(18)
C6C C1C C2C 120.9(2)
C6C C1C O1C 119.44(19)
C2C C1C O1C 119.59(19)
C2C C3C C4C 122.9(2)
C2C C3C H3C 118.5
C4C C3C H3C 118.5
C3C C2C C1C 118.3(2)
C3C C2C C9B 119.1(2)
C1C C2C C9B 122.5(2)
C5C C4C C3C 116.5(2)
C5C C4C C41C 122.4(2)
C3C C4C C41C 121.0(2)
C4C C5C C6C 123.0(2)
C4C C5C H5C 118.5
C6C C5C H5C 118.5
C1C C6C C5C 118.0(2)
C1C C6C C7C 122.2(2)
C5C C6C C7C 119.6(2)
O8C C7C C6C 111.07(19)
O8C C7C H7C1 109.4
C6C C7C H7C1 109.4
O8C C7C H7C2 109.4
C6C C7C H7C2 109.4
H7C1 C7C H7C2 108.0
C9C O8C C7C 115.06(19)
O8C C9C C2A 111.4(2)
O8C C9C H9C1 109.4
C2A C9C H9C1 109.4
O8C C9C H9C2 109.4
C2A C9C H9C2 109.4
H9C1 C9C H9C2 108.0
O1C C11C C12C 110.6(2)
O1C C11C H11E 109.5
C12C C11C H11E 109.5
O1C C11C H11F 109.5
C12C C11C H11F 109.5
H11E C11C H11F 108.1
N13C C12C C11C 114.6(3)
N13C C12C H12E 108.6
C11C C12C H12E 108.6
N13C C12C H12F 108.6
C11C C12C H12F 108.6
H12E C12C H12F 107.6
C18C N13C C16C 134.0(7)
C18C N13C C12C 114.2(7)
C16C N13C C12C 111.8(3)
C18C N13C C14C 60.7(6)
C16C N13C C14C 104.4(3)
C12C N13C C14C 108.6(3)
C15C C14C N13C 112.9(4)
C15C C14C H14E 109.0
N13C C14C H14E 109.0
C15C C14C H14F 109.0
N13C C14C H14F 109.0
H14E C14C H14F 107.8
C15C C14C H15J 42.4
N13C C14C H15J 154.8
H14E C14C H15J 88.2
H14F C14C H15J 81.6
C14C C15C C18C 60.9(6)
C14C C15C H15G 109.5
C18C C15C H15G 60.4
C14C C15C H15H 109.5
C18C C15C H15H 157.2
H15G C15C H15H 109.5
C14C C15C H15I 109.5
C18C C15C H15I 93.3
H15G C15C H15I 109.5
H15H C15C H15I 109.5
C14C C15C H15J 54.9
C18C C15C H15J 109.7
H15G C15C H15J 119.0
H15H C15C H15J 55.1
H15I C15C H15J 131.6
C14C C15C H15K 102.5
C18C C15C H15K 109.3
H15G C15C H15K 131.2
H15H C15C H15K 92.7
H15I C15C H15K 22.8
H15J C15C H15K 109.5
C14C C15C H15L 147.9
C18C C15C H15L 109.4
H15G C15C H15L 49.5
H15H C15C H15L 66.7
H15I C15C H15L 101.4
H15J C15C H15L 109.5
H15K C15C H15L 109.5
N13C C18C C15C 114.5(10)
N13C C18C H18E 108.6
C15C C18C H18E 108.6
N13C C18C H18F 108.6
C15C C18C H18F 108.6
H18E C18C H18F 107.6
N13C C16C C17C 114.7(4)
N13C C16C H16E 108.6
C17C C16C H16E 108.6
N13C C16C H16F 108.6
C17C C16C H16F 108.6
H16E C16C H16F 107.6
C16C C17C H17G 109.5
C16C C17C H17H 109.5
H17G C17C H17H 109.5
C16C C17C H17I 109.5
H17G C17C H17I 109.5
H17H C17C H17I 109.5
C44C C41C C43C 109.0(3)
C44C C41C C42C 107.2(3)
C43C C41C C42C 108.5(3)
C44C C41C C4C 112.1(2)
C43C C41C C4C 108.0(2)
C42C C41C C4C 112.1(2)
C41C C42C H42G 109.5
C41C C42C H42H 109.5
H42G C42C H42H 109.5
C41C C42C H42I 109.5
H42G C42C H42I 109.5
H42H C42C H42I 109.5
C41C C43C H43G 109.5
C41C C43C H43H 109.5
H43G C43C H43H 109.5
C41C C43C H43I 109.5
H43G C43C H43I 109.5
H43H C43C H43I 109.5
C41C C44C H44G 109.5
C41C C44C H44H 109.5
H44G C44C H44H 109.5
C41C C44C H44I 109.5
H44G C44C H44I 109.5
H44H C44C H44I 109.5

loop_
_geom_bond_atom_site_label_1
_geom_bond_atom_site_label_2
_geom_bond_distance
O1A C1A 1.393(3)
O1A C11A 1.409(3)
C1A C6A 1.385(4)
C1A C2A 1.401(3)
C2A C3A 1.380(3)
C2A C9C 1.501(3)
C3A C4A 1.397(3)
C3A H3A 0.9300
C4A C5A 1.382(4)
C4A C41A 1.536(3)
C5A C6A 1.393(4)
C5A H5A 0.9300
C6A C7A 1.516(4)
C7A O8A 1.421(3)
C7A H7A1 0.9700
C7A H7A2 0.9700
O8A C9A 1.427(3)
C9A C2B 1.513(4)
C9A H9A1 0.9700
C9A H9A2 0.9700
C11A C12A 1.504(4)
C11A H11A 0.9700
C11A H11B 0.9700
C12A N13A 1.439(5)
C12A H12A 0.9700
C12A H12B 0.9700
N13A C16A 1.352(9)
N13A C14A 1.526(9)
C14A C15A 1.317(9)
C14A H14A 0.9700
C14A H14B 0.9700
C15A H15A 0.9600
C15A H15B 0.9600
C15A H15C 0.9600
C16A C17A 1.474(13)
C16A H16A 0.9700
C16A H16B 0.9700
C17A H17A 0.9600
C17A H17B 0.9600
C17A H17C 0.9600
C41A C42A 1.533(4)
C41A C44A 1.534(4)
C41A C43A 1.537(4)
C42A H42A 0.9600
C42A H42B 0.9600
C42A H42C 0.9600
C43A H43A 0.9600
C43A H43B 0.9600
C43A H43C 0.9600
C44A H44A 0.9600
C44A H44B 0.9600
C44A H44C 0.9600
O1B C1B 1.388(3)
O1B C11B 1.433(3)
C1B C2B 1.389(3)
C1B C6B 1.394(3)
C2B C3B 1.387(4)
C3B C4B 1.390(4)
C3B H3B 0.9300
C4B C5B 1.395(3)
C4B C41B 1.537(4)
C5B C6B 1.388(3)
C5B H5B 0.9300
C6B C7B 1.503(3)
C7B O8B 1.412(3)
C7B H7B1 0.9700
C7B H7B2 0.9700
O8B C9B 1.435(3)
C9B C2C 1.514(3)
C9B H9B1 0.9700
C9B H9B2 0.9700
C11B C12B 1.481(4)
C11B H11C 0.9700
C11B H11D 0.9700
C12B N13B 1.449(5)
C12B H12C 0.9700
C12B H12D 0.9700
N13B C14B 1.277(9)
N13B C16B 1.364(9)
C14B C15B 1.338(10)
C14B H14C 0.9700
C14B H14D 0.9700
C15B H15D 0.9600
C15B H15E 0.9600
C15B H15F 0.9600
C16B C17B 1.117(8)
C16B H16C 0.9700
C16B H16D 0.9700
C17B H17D 0.9600
C17B H17E 0.9600
C17B H17F 0.9600
C41B C43B 1.531(4)
C41B C42B 1.533(4)
C41B C44B 1.537(5)
C42B H42D 0.9600
C42B H42E 0.9600
C42B H42F 0.9600
C43B H43D 0.9600
C43B H43E 0.9600
C43B H43F 0.9600
C44B H44D 0.9600
C44B H44E 0.9600
C44B H44F 0.9600
O1C C1C 1.401(3)
O1C C11C 1.440(3)
C1C C6C 1.393(3)
C1C C2C 1.395(3)
C3C C2C 1.387(3)
C3C C4C 1.393(3)
C3C H3C 0.9300
C4C C5C 1.388(3)
C4C C41C 1.540(3)
C5C C6C 1.394(3)
C5C H5C 0.9300
C6C C7C 1.505(3)
C7C O8C 1.432(3)
C7C H7C1 0.9700
C7C H7C2 0.9700
O8C C9C 1.427(3)
C9C H9C1 0.9700
C9C H9C2 0.9700
C11C C12C 1.504(4)
C11C H11E 0.9700
C11C H11F 0.9700
C12C N13C 1.437(4)
C12C H12E 0.9700
C12C H12F 0.9700
N13C C18C 1.401(14)
N13C C16C 1.435(5)
N13C C14C 1.557(5)
C14C C15C 1.413(7)
C14C H14E 0.9700
C14C H14F 0.9700
C14C H15J 1.1648
C15C C18C 1.542(14)
C15C H15G 0.9600
C15C H15H 0.9600
C15C H15I 0.9600
C15C H15J 0.9600
C15C H15K 0.9600
C15C H15L 0.9600
C18C H18E 0.9700
C18C H18F 0.9700
C16C C17C 1.486(6)
C16C H16E 0.9700
C16C H16F 0.9700
C17C H17G 0.9600
C17C H17H 0.9600
C17C H17I 0.9600
C41C C44C 1.513(4)
C41C C43C 1.515(4)
C41C C42C 1.517(4)
C42C H42G 0.9600
C42C H42H 0.9600
C42C H42I 0.9600
C43C H43G 0.9600
C43C H43H 0.9600
C43C H43I 0.9600
C44C H44G 0.9600
C44C H44H 0.9600
C44C H44I 0.9600

loop_
_geom_torsion_atom_site_label_1
_geom_torsion_atom_site_label_2
_geom_torsion_atom_site_label_3
_geom_torsion_atom_site_label_4
_geom_torsion
C11A O1A C1A C6A 89.3(3)
C11A O1A C1A C2A -93.2(3)
C6A C1A C2A C3A -2.3(4)
O1A C1A C2A C3A -179.8(2)
C6A C1A C2A C9C 173.4(2)
O1A C1A C2A C9C -4.1(3)
C1A C2A C3A C4A 0.3(4)
C9C C2A C3A C4A -175.4(2)
C2A C3A C4A C5A 1.5(4)
C2A C3A C4A C41A -179.7(2)
C3A C4A C5A C6A -1.3(4)
C41A C4A C5A C6A 180.0(2)
O1A C1A C6A C5A -180.0(2)
C2A C1A C6A C5A 2.5(4)
O1A C1A C6A C7A 0.9(4)
C2A C1A C6A C7A -176.5(2)
C4A C5A C6A C1A -0.7(4)
C4A C5A C6A C7A 178.4(2)
C1A C6A C7A O8A 124.2(3)
C5A C6A C7A O8A -54.9(4)
C6A C7A O8A C9A -69.3(3)
C7A O8A C9A C2B 94.1(3)
C1A O1A C11A C12A -177.8(3)
O1A C11A C12A N13A 72.6(4)
C11A C12A N13A C16A 126.0(7)
C11A C12A N13A C14A -101.6(5)
C16A N13A C14A C15A -68.7(9)
C12A N13A C14A C15A 158.0(7)
C12A N13A C16A C17A -70.0(10)
C14A N13A C16A C17A 161.5(8)
C5A C4A C41A C42A -125.6(3)
C3A C4A C41A C42A 55.6(3)
C5A C4A C41A C44A -5.2(4)
C3A C4A C41A C44A 176.0(2)
C5A C4A C41A C43A 114.6(3)
C3A C4A C41A C43A -64.2(3)
C11B O1B C1B C2B -90.2(3)
C11B O1B C1B C6B 92.3(3)
O1B C1B C2B C3B 177.6(2)
C6B C1B C2B C3B -5.0(4)
O1B C1B C2B C9A -3.0(4)
C6B C1B C2B C9A 174.5(2)
O8A C9A C2B C3B 64.5(3)
O8A C9A C2B C1B -115.0(3)
C1B C2B C3B C4B 1.6(4)
C9A C2B C3B C4B -177.9(3)
C2B C3B C4B C5B 1.8(4)
C2B C3B C4B C41B -176.1(2)
C3B C4B C5B C6B -2.0(4)
C41B C4B C5B C6B 175.9(2)
C4B C5B C6B C1B -1.3(4)
C4B C5B C6B C7B 176.1(2)
O1B C1B C6B C5B -177.6(2)
C2B C1B C6B C5B 4.9(4)
O1B C1B C6B C7B 4.9(3)
C2B C1B C6B C7B -172.6(2)
C5B C6B C7B O8B -0.7(3)
C1B C6B C7B O8B 176.7(2)
C6B C7B O8B C9B -174.47(18)
C7B O8B C9B C2C 74.7(2)
C1B O1B C11B C12B -150.8(3)
O1B C11B C12B N13B 179.4(3)
C11B C12B N13B C14B -88.2(8)
C11B C12B N13B C16B 109.8(7)
C16B N13B C14B C15B 166.4(13)
C12B N13B C14B C15B 5.7(18)
C14B N13B C16B C17B 5(3)
C12B N13B C16B C17B 166(2)
C3B C4B C41B C43B -173.6(3)
C5B C4B C41B C43B 8.6(4)
C3B C4B C41B C42B -53.3(4)
C5B C4B C41B C42B 128.9(3)
C3B C4B C41B C44B 66.8(4)
C5B C4B C41B C44B -111.1(3)
C11C O1C C1C C6C 90.6(3)
C11C O1C C1C C2C -91.7(2)
C4C C3C C2C C1C 1.4(3)
C4C C3C C2C C9B -174.3(2)
C6C C1C C2C C3C -6.2(3)
O1C C1C C2C C3C 176.1(2)
C6C C1C C2C C9B 169.4(2)
O1C C1C C2C C9B -8.3(3)
O8B C9B C2C C3C 81.2(3)
O8B C9B C2C C1C -94.4(2)
C2C C3C C4C C5C 3.3(3)
C2C C3C C4C C41C -173.4(2)
C3C C4C C5C C6C -3.4(4)
C41C C4C C5C C6C 173.2(2)
C2C C1C C6C C5C 6.0(3)
O1C C1C C6C C5C -176.3(2)
C2C C1C C6C C7C -168.6(2)
O1C C1C C6C C7C 9.0(3)
C4C C5C C6C C1C -1.1(4)
C4C C5C C6C C7C 173.7(2)
C1C C6C C7C O8C 94.0(3)
C5C C6C C7C O8C -80.6(3)
C6C C7C O8C C9C -76.4(2)
C7C O8C C9C C2A 133.1(2)
C3A C2A C9C O8C -41.9(3)
C1A C2A C9C O8C 142.5(2)
C1C O1C C11C C12C -172.7(2)
O1C C11C C12C N13C 82.3(3)
C11C C12C N13C C18C 85.6(7)
C11C C12C N13C C16C -94.2(4)
C11C C12C N13C C14C 151.1(3)
C18C N13C C14C C15C 27.1(8)
C16C N13C C14C C15C 159.8(4)
C12C N13C C14C C15C -80.8(5)
N13C C14C C15C C18C -24.4(7)
C16C N13C C18C C15C -106.7(10)
C12C N13C C18C C15C 73.6(11)
C14C N13C C18C C15C -25.0(7)
C14C C15C C18C N13C 27.7(8)
C18C N13C C16C C17C -22.0(10)
C12C N13C C16C C17C 157.7(3)
C14C N13C C16C C17C -85.0(4)
C5C C4C C41C C44C 148.0(3)
C3C C4C C41C C44C -35.5(4)
C5C C4C C41C C43C -91.9(3)
C3C C4C C41C C43C 84.5(3)
C5C C4C C41C C42C 27.5(4)
C3C C4C C41C C42C -156.0(3)
